data_1564284
loop_
_publ_author_name
'Wang, Lin-Lin'
'Ding, Tuo'
'Xue, Xiang-Xian'
'Yang, Jian-Hui'
'Liu, Bin'

_publ_section_title
;
 A series of C-Shaped heterometallic Diruthenium(II,III) phosphates:
 NH4[{M(H2O)5}2Ru2(HPO4)2(PO4)2(H2O)2]&#x00B7;4H2O (M&#x202F;=&#x202F;Mg,
 Co, Ni and Zn)
;
_journal_name_full 'Inorganica Chimica Acta'
_journal_page_first 119730
_journal_paper_doi 10.1016/j.ica.2020.119730
_journal_volume 510
_journal_year 2020
_chemical_formula_moiety 'H26 Ni2 O28 P4 Ru2, H4 N, 4(H2 O)'
_chemical_formula_sum 'H38 N Ni2 O32 P4 Ru2'
_chemical_formula_weight 1007.75
_space_group_crystal_system orthorhombic
_space_group_IT_number 62
_space_group_name_Hall '-P 2ac 2n'
_space_group_name_H-M_alt 'P n m a'
_atom_sites_solution_hydrogens difmap
_audit_creation_method SHELXL-2018/3
_cell_angle_alpha 90
_cell_angle_beta 90
_cell_angle_gamma 90
_cell_formula_units_Z 4
_cell_length_a 12.2254(12)
_cell_length_b 22.192(2)
_cell_length_c 10.4785(11)
_cell_measurement_reflns_used 8024
_cell_measurement_temperature 296(2)
_cell_measurement_theta_max 26.278
_cell_measurement_theta_min 2.560
_cell_volume 2842.9(5)
_computing_cell_refinement 'Bruker SAINT'
_computing_data_collection 'Bruker APEX2'
_computing_data_reduction 'Bruker SAINT'
_computing_molecular_graphics 'Bruker SHELXTL'
_computing_publication_material 'Bruker SHELXTL'
_computing_structure_refinement 'SHELXL-2018/3 (Sheldrick, 2018)'
_computing_structure_solution 'SHELXS-97 (Sheldrick, 2008)'
_diffrn_ambient_temperature 296(2)
_diffrn_measured_fraction_theta_full 1.000
_diffrn_measured_fraction_theta_max 0.999
_diffrn_measurement_device_type 'Bruker APEX-II CCD'
_diffrn_measurement_method '\f and \w scans'
_diffrn_radiation_type MoK\a
_diffrn_radiation_wavelength 0.71073
_diffrn_reflns_av_R_equivalents 0.1261
_diffrn_reflns_av_unetI/netI 0.0664
_diffrn_reflns_Laue_measured_fraction_full 1.000
_diffrn_reflns_Laue_measured_fraction_max 0.999
_diffrn_reflns_limit_h_max 15
_diffrn_reflns_limit_h_min -14
_diffrn_reflns_limit_k_max 27
_diffrn_reflns_limit_k_min -25
_diffrn_reflns_limit_l_max 7
_diffrn_reflns_limit_l_min -13
_diffrn_reflns_number 15075
_diffrn_reflns_point_group_measured_fraction_full 1.000
_diffrn_reflns_point_group_measured_fraction_max 0.999
_diffrn_reflns_theta_full 25.242
_diffrn_reflns_theta_max 26.280
_diffrn_reflns_theta_min 1.835
_exptl_absorpt_coefficient_mu 2.693
_exptl_absorpt_correction_T_max 0.584
_exptl_absorpt_correction_T_min 0.286
_exptl_absorpt_correction_type multi-scan
_exptl_absorpt_process_details sadabs
_exptl_crystal_colour brown
_exptl_crystal_density_diffrn 2.354
_exptl_crystal_description block
_exptl_crystal_F_000 2020
_exptl_crystal_size_max 0.500
_exptl_crystal_size_mid 0.400
_exptl_crystal_size_min 0.200
_refine_diff_density_max 1.662
_refine_diff_density_min -1.193
_refine_diff_density_rms 0.193
_refine_ls_extinction_coef 0.0024(3)
_refine_ls_extinction_expression Fc^*^=kFc[1+0.001xFc^2^\l^3^/sin(2\q)]^-1/4^
_refine_ls_extinction_method 'SHELXL-2018/3 (Sheldrick 2018)'
_refine_ls_goodness_of_fit_ref 1.089
_refine_ls_hydrogen_treatment mixed
_refine_ls_matrix_type full
_refine_ls_number_parameters 206
_refine_ls_number_reflns 2948
_refine_ls_number_restraints 3
_refine_ls_restrained_S_all 1.089
_refine_ls_R_factor_all 0.0456
_refine_ls_R_factor_gt 0.0427
_refine_ls_shift/su_max 0.001
_refine_ls_shift/su_mean 0.000
_refine_ls_structure_factor_coef Fsqd
_refine_ls_weighting_details 'w=1/[\s^2^(Fo^2^)+(0.0692P)^2^+2.5422P] where P=(Fo^2^+2Fc^2^)/3'
_refine_ls_weighting_scheme calc
_refine_ls_wR_factor_gt 0.1146
_refine_ls_wR_factor_ref 0.1168
_reflns_Friedel_coverage 0.000
_reflns_Friedel_fraction_full .
_reflns_Friedel_fraction_max .
_reflns_number_gt 2680
_reflns_number_total 2948
_reflns_threshold_expression 'I > 2\s(I)'
_cod_data_source_file Ni2Ru2PO4.cif
_cod_data_source_block xb2694_0ma_a
_cod_database_code 1564284
_shelx_shelxl_version_number 2018/3
_shelx_space_group_comment
;
The symmetry employed for this shelxl refinement is uniquely defined
by the following loop, which should always be used as a source of
symmetry information in preference to the above space-group names.
They are only intended as comments.
;
_shelx_estimated_absorpt_t_min 0.346
_shelx_estimated_absorpt_t_max 0.615

loop_
_space_group_symop_operation_xyz
'x, y, z'
'-x+1/2, -y, z+1/2'
'-x, y+1/2, -z'
'x+1/2, -y+1/2, -z+1/2'
'-x, -y, -z'
'x-1/2, y, -z-1/2'
'x, -y-1/2, z'
'-x-1/2, y-1/2, z-1/2'

loop_
_atom_site_label
_atom_site_type_symbol
_atom_site_fract_x
_atom_site_fract_y
_atom_site_fract_z
_atom_site_U_iso_or_equiv
_atom_site_adp_type
_atom_site_occupancy
_atom_site_site_symmetry_order
_atom_site_calc_flag
_atom_site_refinement_flags_posn
_atom_site_refinement_flags_adp
_atom_site_refinement_flags_occupancy
_atom_site_disorder_assembly
_atom_site_disorder_group
Ru1 Ru 0.83942(3) 0.250000 0.44102(4) 0.01065(16) Uani 1 2 d S T P . .
Ru2 Ru 0.66910(3) 0.250000 0.53924(4) 0.01132(16) Uani 1 2 d S T P . .
Ni1 Ni 0.85971(4) 0.40410(2) 0.94525(4) 0.01731(18) Uani 1 1 d . . . . .
P1 P 0.82538(7) 0.34504(4) 0.66005(9) 0.0143(2) Uani 1 1 d . . . . .
P2 P 0.68638(8) 0.14927(4) 0.33117(9) 0.0152(2) Uani 1 1 d . . . . .
O16 O 0.9491(3) 0.42735(14) 0.3240(3) 0.0367(7) Uani 1 1 d . . . . .
H16D H 0.964079 0.387780 0.330890 0.044 Uiso 1 1 d R U . . .
H16C H 0.935589 0.442680 0.401920 0.055 Uiso 1 1 d R U . . .
O1 O 0.8993(2) 0.31296(13) 0.5630(2) 0.0203(6) Uani 1 1 d . . . . .
O2 O 0.7128(2) 0.31435(12) 0.6653(3) 0.0226(6) Uani 1 1 d . . . . .
O3 O 0.8780(2) 0.34947(11) 0.7895(2) 0.0199(6) Uani 1 1 d . . . . .
O4 O 0.8087(2) 0.41175(12) 0.6107(3) 0.0230(6) Uani 1 1 d D . . . .
O5 O 0.7935(2) 0.18576(11) 0.3131(2) 0.0198(6) Uani 1 1 d . . . . .
O6 O 0.6107(2) 0.18595(14) 0.4210(3) 0.0259(6) Uani 1 1 d . . . . .
O7 O 0.6285(2) 0.14070(12) 0.2048(3) 0.0239(6) Uani 1 1 d . . . . .
O8 O 0.7133(3) 0.08926(13) 0.3956(3) 0.0350(8) Uani 1 1 d . . . . .
O9 O 1.0163(3) 0.250000 0.3560(4) 0.0284(9) Uani 1 2 d DS T P . .
O10 O 0.5060(3) 0.250000 0.6509(4) 0.0245(9) Uani 1 2 d DS T P . .
O11 O 0.8921(2) 0.33228(13) 1.0665(3) 0.0257(6) Uani 1 1 d . . . . .
H11A H 0.831993 0.317310 1.092177 0.039 Uiso 1 1 d R U . . .
H11C H 0.928713 0.344710 1.130157 0.039 Uiso 1 1 d R U . . .
O12 O 1.0284(2) 0.42210(14) 0.9138(3) 0.0292(6) Uani 1 1 d . . . . .
H12B H 1.058938 0.430421 0.984517 0.044 Uiso 1 1 d R U . . .
H12C H 1.058678 0.391201 0.881337 0.044 Uiso 1 1 d R U . . .
O13 O 0.8224(3) 0.47583(13) 0.8311(3) 0.0369(8) Uani 1 1 d . . . . .
H13B H 0.850096 0.507593 0.862897 0.055 Uiso 1 1 d R U . . .
H13C H 0.848966 0.469904 0.757177 0.055 Uiso 1 1 d R U . . .
O14 O 0.6991(2) 0.38094(14) 0.9693(3) 0.0265(6) Uani 1 1 d . . . . .
H14A H 0.665169 0.410070 1.003935 0.040 Uiso 1 1 d R U . . .
H14B H 0.670679 0.373230 0.897085 0.040 Uiso 1 1 d R U . . .
O15 O 0.8605(3) 0.46325(14) 1.0965(3) 0.0331(7) Uani 1 1 d . . . . .
H15B H 0.906061 0.451338 1.152339 0.050 Uiso 1 1 d R U . . .
H15C H 0.878821 0.498048 1.070179 0.050 Uiso 1 1 d R U . . .
N1 N 0.6377(6) 0.250000 0.8991(6) 0.0452(15) Uani 1 2 d S T P . .
H1D H 0.658835 0.268380 0.832354 0.054 Uiso 0.5 1 d R U P . .
H1A H 0.650505 0.271690 0.964275 0.068 Uiso 0.5 1 d R U P . .
H1B H 0.569435 0.243100 0.894014 0.068 Uiso 0.5 1 d R U P . .
H1C H 0.671975 0.216830 0.905795 0.068 Uiso 0.5 1 d R U P . .
O17 O 0.5411(3) 0.44893(14) 0.8566(3) 0.0402(8) Uani 1 1 d . . . . .
H17B H 0.598405 0.470493 0.851544 0.060 Uiso 1 1 d R U . . .
H17C H 0.503195 0.453284 0.789244 0.060 Uiso 1 1 d R U . . .
H3 H 0.775(5) 0.422(3) 0.543(4) 0.056(19) Uiso 1 1 d D . . . .
H1 H 1.048(5) 0.2833(16) 0.338(6) 0.061(19) Uiso 1 1 d D . . . .
H2 H 0.473(4) 0.2830(14) 0.660(5) 0.037(14) Uiso 1 1 d D . . . .

loop_
_atom_site_aniso_label
_atom_site_aniso_U_11
_atom_site_aniso_U_22
_atom_site_aniso_U_33
_atom_site_aniso_U_23
_atom_site_aniso_U_13
_atom_site_aniso_U_12
Ru1 0.0097(2) 0.0138(3) 0.0084(2) 0.000 0.00099(13) 0.000
Ru2 0.0099(3) 0.0142(2) 0.0098(2) 0.000 0.00159(13) 0.000
Ni1 0.0187(3) 0.0191(3) 0.0141(3) -0.00257(17) -0.00150(18) 0.00088(18)
P1 0.0159(5) 0.0160(5) 0.0110(5) -0.0027(3) -0.0004(3) -0.0005(3)
P2 0.0164(5) 0.0176(5) 0.0115(5) -0.0029(3) -0.0007(3) -0.0022(3)
O16 0.0336(17) 0.0393(17) 0.0371(18) -0.0053(14) 0.0049(14) 0.0041(14)
O1 0.0155(14) 0.0270(14) 0.0182(13) -0.0095(10) 0.0021(10) -0.0046(11)
O2 0.0192(14) 0.0275(14) 0.0212(13) -0.0102(11) 0.0066(11) -0.0056(11)
O3 0.0264(14) 0.0201(12) 0.0133(12) -0.0023(10) -0.0051(11) 0.0041(11)
O4 0.0310(15) 0.0204(13) 0.0178(14) 0.0014(11) -0.0058(12) 0.0010(11)
O5 0.0155(13) 0.0264(13) 0.0175(13) -0.0093(10) 0.0058(10) -0.0045(10)
O6 0.0138(13) 0.0367(16) 0.0274(15) -0.0172(13) 0.0055(12) -0.0085(12)
O7 0.0242(14) 0.0331(15) 0.0142(13) -0.0043(11) -0.0056(11) -0.0049(12)
O8 0.059(2) 0.0210(14) 0.0250(16) -0.0002(12) -0.0173(16) -0.0077(14)
O9 0.022(2) 0.030(2) 0.034(2) 0.000 0.0129(18) 0.000
O10 0.019(2) 0.021(2) 0.034(2) 0.000 0.0112(17) 0.000
O11 0.0212(15) 0.0370(16) 0.0190(14) 0.0030(11) 0.0007(11) 0.0054(13)
O12 0.0225(14) 0.0349(16) 0.0302(15) -0.0008(13) -0.0065(13) -0.0044(13)
O13 0.064(2) 0.0215(15) 0.0256(16) -0.0036(12) -0.0066(15) 0.0103(14)
O14 0.0219(15) 0.0406(17) 0.0171(13) 0.0003(12) -0.0003(11) 0.0044(13)
O15 0.0455(19) 0.0304(16) 0.0234(15) -0.0064(13) -0.0032(14) -0.0012(14)
N1 0.063(4) 0.045(3) 0.027(3) 0.000 0.013(3) 0.000
O17 0.0287(17) 0.0463(19) 0.045(2) 0.0126(16) -0.0096(15) -0.0041(14)

loop_
_atom_type_symbol
_atom_type_description
_atom_type_scat_dispersion_real
_atom_type_scat_dispersion_imag
_atom_type_scat_source
H H 0.0000 0.0000 'International Tables Vol C Tables 4.2.6.8 and 6.1.1.4'
Ni Ni 0.3393 1.1124 'International Tables Vol C Tables 4.2.6.8 and 6.1.1.4'
N N 0.0061 0.0033 'International Tables Vol C Tables 4.2.6.8 and 6.1.1.4'
O O 0.0106 0.0060 'International Tables Vol C Tables 4.2.6.8 and 6.1.1.4'
P P 0.1023 0.0942 'International Tables Vol C Tables 4.2.6.8 and 6.1.1.4'
Ru Ru -1.2594 0.8363 'International Tables Vol C Tables 4.2.6.8 and 6.1.1.4'

loop_
_geom_angle_atom_site_label_1
_geom_angle_atom_site_label_2
_geom_angle_atom_site_label_3
_geom_angle
_geom_angle_site_symmetry_1
_geom_angle_site_symmetry_3
O1 Ru1 O1 86.96(17) . 7_565
O1 Ru1 O5 174.84(11) . .
O1 Ru1 O5 91.84(11) 7_565 .
O1 Ru1 O5 91.84(11) . 7_565
O1 Ru1 O5 174.84(11) 7_565 7_565
O5 Ru1 O5 88.91(15) . 7_565
O1 Ru1 Ru2 92.53(8) . .
O1 Ru1 Ru2 92.53(8) 7_565 .
O5 Ru1 Ru2 92.54(7) . .
O5 Ru1 Ru2 92.54(7) 7_565 .
O1 Ru1 O9 84.64(12) . .
O1 Ru1 O9 84.64(12) 7_565 .
O5 Ru1 O9 90.25(11) . .
O5 Ru1 O9 90.25(11) 7_565 .
Ru2 Ru1 O9 176.09(12) . .
O6 Ru2 O6 89.65(19) 7_565 .
O6 Ru2 O2 174.37(11) 7_565 7_565
O6 Ru2 O2 89.83(13) . 7_565
O6 Ru2 O2 89.83(13) 7_565 .
O6 Ru2 O2 174.37(11) . .
O2 Ru2 O2 90.14(16) 7_565 .
O6 Ru2 O10 90.31(11) 7_565 .
O6 Ru2 O10 90.31(11) . .
O2 Ru2 O10 84.08(11) 7_565 .
O2 Ru2 O10 84.08(11) . .
O6 Ru2 Ru1 92.59(8) 7_565 .
O6 Ru2 Ru1 92.59(8) . .
O2 Ru2 Ru1 93.04(8) 7_565 .
O2 Ru2 Ru1 93.04(8) . .
O10 Ru2 Ru1 175.91(12) . .
O13 Ni1 O14 93.08(13) . .
O13 Ni1 O3 91.09(11) . .
O14 Ni1 O3 93.09(12) . .
O13 Ni1 O15 87.42(13) . .
O14 Ni1 O15 94.02(12) . .
O3 Ni1 O15 172.80(13) . .
O13 Ni1 O11 177.51(12) . .
O14 Ni1 O11 85.11(12) . .
O3 Ni1 O11 90.71(11) . .
O15 Ni1 O11 91.01(12) . .
O13 Ni1 O12 88.81(13) . .
O14 Ni1 O12 175.89(12) . .
O3 Ni1 O12 83.21(12) . .
O15 Ni1 O12 89.71(13) . .
O11 Ni1 O12 93.11(12) . .
O3 P1 O1 112.08(16) . .
O3 P1 O2 112.30(16) . .
O1 P1 O2 110.21(15) . .
O3 P1 O4 106.77(15) . .
O1 P1 O4 107.06(16) . .
O2 P1 O4 108.14(16) . .
O7 P2 O8 112.17(16) . .
O7 P2 O5 110.70(16) . .
O8 P2 O5 109.08(18) . .
O7 P2 O6 108.55(17) . .
O8 P2 O6 108.54(19) . .
O5 P2 O6 107.67(15) . .
H16D O16 H16C 109.5 . .
P1 O1 Ru1 121.59(16) . .
P1 O2 Ru2 121.82(15) . .
P1 O3 Ni1 135.37(17) . .
P1 O4 H3 126(4) . .
P2 O5 Ru1 121.23(14) . .
P2 O6 Ru2 122.12(16) . .
Ru1 O9 H1 120(4) . .
Ru1 O9 H1 120(4) . 7_565
H1 O9 H1 120(8) . 7_565
Ru2 O10 H2 118(4) . .
Ru2 O10 H2 118(4) . 7_565
H2 O10 H2 121(7) . 7_565
Ni1 O11 H11A 109.2 . .
Ni1 O11 H11C 109.4 . .
H11A O11 H11C 109.5 . .
Ni1 O12 H12B 109.3 . .
Ni1 O12 H12C 109.4 . .
H12B O12 H12C 109.5 . .
Ni1 O13 H13B 109.1 . .
Ni1 O13 H13C 109.1 . .
H13B O13 H13C 109.5 . .
Ni1 O14 H14A 109.3 . .
Ni1 O14 H14B 109.5 . .
H14A O14 H14B 109.5 . .
Ni1 O15 H15B 109.6 . .
Ni1 O15 H15C 109.3 . .
H15B O15 H15C 109.5 . .
H1D N1 H1A 109.5 . .
H1D N1 H1B 109.5 . .
H1A N1 H1B 109.5 . .
H1D N1 H1C 109.5 . .
H1A N1 H1C 109.5 . .
H1B N1 H1C 109.5 . .
H1D N1 H1D 57.4 . 7_565
H1A N1 H1D 151.2 . 7_565
H1B N1 H1D 99.2 . 7_565
H1C N1 H1D 60.1 . 7_565
H1D N1 H1A 151.3 . 7_565
H1A N1 H1A 69.0 . 7_565
H1B N1 H1A 97.4 . 7_565
H1C N1 H1A 49.6 . 7_565
H1D N1 H1A 109.5 7_565 7_565
H1D N1 H1B 99.2 . 7_565
H1A N1 H1B 97.4 . 7_565
H1B N1 H1B 20.8 . 7_565
H1C N1 H1B 130.2 . 7_565
H1D N1 H1B 109.5 7_565 7_565
H1A N1 H1B 109.5 7_565 7_565
H1D N1 H1C 60.2 . 7_565
H1A N1 H1C 49.6 . 7_565
H1B N1 H1C 130.2 . 7_565
H1C N1 H1C 120.0 . 7_565
H1D N1 H1C 109.5 7_565 7_565
H1A N1 H1C 109.5 7_565 7_565
H1B N1 H1C 109.5 7_565 7_565
H17B O17 H17C 109.5 . .

loop_
_geom_bond_atom_site_label_1
_geom_bond_atom_site_label_2
_geom_bond_distance
_geom_bond_site_symmetry_2
Ru1 O1 2.031(3) .
Ru1 O1 2.031(3) 7_565
Ru1 O5 2.036(2) .
Ru1 O5 2.036(2) 7_565
Ru1 Ru2 2.3228(6) .
Ru1 O9 2.339(4) .
Ru2 O6 2.016(3) 7_565
Ru2 O6 2.016(3) .
Ru2 O2 2.017(3) 7_565
Ru2 O2 2.017(3) .
Ru2 O10 2.312(4) .
Ni1 O13 2.043(3) .
Ni1 O14 2.045(3) .
Ni1 O3 2.045(3) .
Ni1 O15 2.058(3) .
Ni1 O11 2.076(3) .
Ni1 O12 2.127(3) .
P1 O3 1.504(3) .
P1 O1 1.535(3) .
P1 O2 1.537(3) .
P1 O4 1.581(3) .
P2 O7 1.513(3) .
P2 O8 1.529(3) .
P2 O5 1.551(3) .
P2 O6 1.551(3) .
O16 H16D 0.8999 .
O16 H16C 0.9000 .
O4 H3 0.85(2) .
O9 H1 0.854(19) .
O9 H1 0.854(19) 7_565
O10 H2 0.841(19) .
O10 H2 0.841(19) 7_565
O11 H11A 0.8500 .
O11 H11C 0.8499 .
O12 H12B 0.8500 .
O12 H12C 0.8499 .
O13 H13B 0.8500 .
O13 H13C 0.8500 .
O14 H14A 0.8500 .
O14 H14B 0.8500 .
O15 H15B 0.8500 .
O15 H15C 0.8500 .
N1 H1D 0.8500 .
N1 H1A 0.8501 .
N1 H1B 0.8500 .
N1 H1C 0.8500 .
N1 H1D 0.8499 7_565
N1 H1A 0.8501 7_565
N1 H1B 0.8500 7_565
N1 H1C 0.8501 7_565
O17 H17B 0.8501 .
O17 H17C 0.8500 .
